data_7230510
loop_
_publ_author_name
'Ge, Zhong-Yi'
'Zhu, Zhi-Biao'
'Deng, Zhao-Peng'
'Huo, Li-Hua'
'Gao, Shan'

_publ_section_title
;
 Structure evolution and luminescence properties of lithium(i)--sulfonate
 complexes constructed from multifunctional arenedisulfonic acids
;
_journal_issue 21
_journal_name_full CrystEngComm
_journal_page_first 2968
_journal_paper_doi 10.1039/C8CE00224J
_journal_volume 20
_journal_year 2018
_chemical_formula_moiety 'C14 H12 Li3 O16 S2, H10 Li O5, 3(H2 O)'
_chemical_formula_sum 'C14 H28 Li4 O24 S2'
_chemical_formula_weight 672.24
_space_group_IT_number 15
_space_group_name_Hall '-C 2yc'
_space_group_name_H-M_alt 'C 1 2/c 1'
_symmetry_cell_setting monoclinic
_symmetry_space_group_name_Hall '-C 2yc'
_symmetry_space_group_name_H-M 'C 1 2/c 1'
_atom_sites_solution_hydrogens geom
_atom_sites_solution_primary direct
_atom_sites_solution_secondary difmap
_audit_creation_method SHELXL-97
_audit_update_record
;
2018-02-01 deposited with the CCDC.
2018-04-20 downloaded from the CCDC.
;
_cell_angle_alpha 90.00
_cell_angle_beta 99.25(3)
_cell_angle_gamma 90.00
_cell_formula_units_Z 4
_cell_length_a 6.6823(13)
_cell_length_b 22.875(5)
_cell_length_c 17.016(3)
_cell_measurement_reflns_used 10505
_cell_measurement_temperature 295(2)
_cell_measurement_theta_max 27.45
_cell_measurement_theta_min 3.01
_cell_volume 2567.2(9)
_computing_cell_refinement RAPID-AUTO
_computing_data_collection 'RAPID-AUTO (Rigaku Corporation, 1998)'
_computing_data_reduction 'CrystalStructure (Rigaku/MSC and Rigaku Corporation, 2002)'
_computing_molecular_graphics SHELXL-97
_computing_publication_material SHELXL-97
_computing_structure_refinement 'SHELXL-97 (Sheldrick, 1997)'
_computing_structure_solution 'SHELXS-97 (Sheldrick, 1997)'
_diffrn_ambient_temperature 295(2)
_diffrn_detector_area_resol_mean 10.000
_diffrn_measured_fraction_theta_full 0.990
_diffrn_measured_fraction_theta_max 0.990
_diffrn_measurement_device_type 'Rigaku RAXIS-RAPID'
_diffrn_measurement_method \w
_diffrn_radiation_monochromator graphite
_diffrn_radiation_source 'fine-focus sealed tube'
_diffrn_radiation_type MoK\a
_diffrn_radiation_wavelength 0.71073
_diffrn_reflns_av_R_equivalents 0.0997
_diffrn_reflns_av_sigmaI/netI 0.0591
_diffrn_reflns_limit_h_max 7
_diffrn_reflns_limit_h_min -8
_diffrn_reflns_limit_k_max 29
_diffrn_reflns_limit_k_min -29
_diffrn_reflns_limit_l_max 22
_diffrn_reflns_limit_l_min -22
_diffrn_reflns_number 20167
_diffrn_reflns_theta_full 27.48
_diffrn_reflns_theta_max 27.48
_diffrn_reflns_theta_min 3.01
_diffrn_standards_decay_% 0
_diffrn_standards_interval_count 0
_diffrn_standards_interval_time 0
_diffrn_standards_number 0
_exptl_absorpt_coefficient_mu 0.317
_exptl_absorpt_correction_T_max 0.9660
_exptl_absorpt_correction_T_min 0.9279
_exptl_absorpt_correction_type multi-scan
_exptl_absorpt_process_details 'ABSCOR (Higashi, 1995)'
_exptl_crystal_colour colorless
_exptl_crystal_density_diffrn 1.739
_exptl_crystal_density_method 'not measured'
_exptl_crystal_description prism
_exptl_crystal_F_000 1392
_exptl_crystal_size_max 0.24
_exptl_crystal_size_mid 0.18
_exptl_crystal_size_min 0.11
_refine_diff_density_max 0.426
_refine_diff_density_min -0.590
_refine_diff_density_rms 0.111
_refine_ls_extinction_method none
_refine_ls_goodness_of_fit_ref 1.089
_refine_ls_hydrogen_treatment mixed
_refine_ls_matrix_type full
_refine_ls_number_parameters 232
_refine_ls_number_reflns 2928
_refine_ls_number_restraints 21
_refine_ls_restrained_S_all 1.085
_refine_ls_R_factor_all 0.1017
_refine_ls_R_factor_gt 0.0658
_refine_ls_shift/su_max 0.000
_refine_ls_shift/su_mean 0.000
_refine_ls_structure_factor_coef Fsqd
_refine_ls_weighting_details 'calc w=1/[\s^2^(Fo^2^)+(0.0759P)^2^+6.7865P] where P=(Fo^2^+2Fc^2^)/3'
_refine_ls_weighting_scheme calc
_refine_ls_wR_factor_gt 0.1543
_refine_ls_wR_factor_ref 0.1830
_reflns_number_gt 1953
_reflns_number_total 2928
_reflns_threshold_expression >2sigma(I)
_cod_data_source_file c8ce00224j2.cif
_cod_data_source_block complex2
_cod_depositor_comments 'Adding full bibliography for 7230505--7230512.cif.'
_cod_original_cell_volume 2567.1(9)
_cod_original_sg_symbol_H-M 'C 2/c'
_cod_database_code 7230510

loop_
_symmetry_equiv_pos_as_xyz
'x, y, z'
'-x, y, -z+1/2'
'x+1/2, y+1/2, z'
'-x+1/2, y+1/2, -z+1/2'
'-x, -y, -z'
'x, -y, z-1/2'
'-x+1/2, -y+1/2, -z'
'x+1/2, -y+1/2, z-1/2'

loop_
_atom_site_label
_atom_site_type_symbol
_atom_site_fract_x
_atom_site_fract_y
_atom_site_fract_z
_atom_site_U_iso_or_equiv
_atom_site_adp_type
_atom_site_occupancy
_atom_site_symmetry_multiplicity
_atom_site_calc_flag
_atom_site_refinement_flags
Li1 Li 0.1086(18) 0.6090(4) 0.1940(5) 0.068(3) Uani 1 1 d .
Li2 Li 0.5000 0.4338(5) 0.2500 0.059(3) Uani 1 2 d S
Li3 Li 0.0000 0.2726(7) 0.2500 0.063(3) Uani 1 2 d S
S1 S 0.23719(15) 0.35160(4) 0.53297(5) 0.0287(3) Uani 1 1 d .
O1W O 0.0000 0.67674(16) 0.2500 0.0341(9) Uani 1 2 d SD
H1W1 H -0.093(3) 0.6984(6) 0.225(2) 0.051 Uiso 1 1 d D
O1 O 0.4460(4) 0.33564(13) 0.5616(2) 0.0454(8) Uani 1 1 d .
O2W O 0.5000 0.35070(18) 0.2500 0.0490(11) Uani 1 2 d SD
H2W1 H 0.443(7) 0.3292(6) 0.281(2) 0.074 Uiso 1 1 d D
O2 O 0.1519(5) 0.32106(13) 0.46066(16) 0.0455(8) Uani 1 1 d .
O3 O 0.1084(4) 0.34457(12) 0.59368(16) 0.0370(7) Uani 1 1 d .
O3W O 0.1821(5) 0.24326(14) 0.16439(17) 0.0443(8) Uani 1 1 d D
H3W2 H 0.236(7) 0.2685(17) 0.137(2) 0.066 Uiso 1 1 d D
H3W1 H 0.094(6) 0.2240(19) 0.133(2) 0.066 Uiso 1 1 d D
O4 O 0.2662(4) 0.45312(12) 0.64411(14) 0.0329(6) Uani 1 1 d .
H4O H 0.2684 0.4823 0.6722 0.049 Uiso 1 1 calc R
O4W O 0.0000 0.3663(2) 0.2500 0.0741(16) Uani 1 2 d SD
H4W1 H 0.095(5) 0.3881(7) 0.239(5) 0.111 Uiso 1 1 d D
O5W O 0.2721(5) 0.27221(13) 0.33195(17) 0.0417(7) Uani 1 1 d D
H5W2 H 0.315(8) 0.2373(9) 0.340(2) 0.063 Uiso 1 1 d D
H5W1 H 0.263(8) 0.2882(17) 0.3767(14) 0.063 Uiso 1 1 d D
O5 O 0.2895(4) 0.56694(11) 0.60697(15) 0.0332(6) Uani 1 1 d .
H5O H 0.2865 0.6003 0.5892 0.050 Uiso 1 1 calc R
O6W O 0.5000 0.6481(2) 0.2500 0.0590(14) Uani 1 2 d SD
H6W1 H 0.540(9) 0.6270(7) 0.215(2) 0.089 Uiso 1 1 d D
O6 O 0.1896(4) 0.56988(12) 0.30316(15) 0.0372(7) Uani 1 1 d .
O7 O 0.2796(4) 0.48039(12) 0.27218(16) 0.0361(7) Uani 1 1 d .
O7W O 0.2800(5) 0.67893(15) 0.54737(18) 0.0458(8) Uani 1 1 d D
H7W2 H 0.370(5) 0.674(2) 0.518(2) 0.069 Uiso 1 1 d D
H7W1 H 0.164(3) 0.681(2) 0.518(2) 0.069 Uiso 1 1 d D
C1 C 0.2384(5) 0.42620(16) 0.5078(2) 0.0259(8) Uani 1 1 d .
C2 C 0.2558(5) 0.46955(16) 0.5667(2) 0.0252(7) Uani 1 1 d .
C3 C 0.2661(5) 0.52772(16) 0.5452(2) 0.0260(8) Uani 1 1 d .
C4 C 0.2551(5) 0.54282(16) 0.4665(2) 0.0274(8) Uani 1 1 d .
H4A H 0.2576 0.5821 0.4524 0.033 Uiso 1 1 calc R
C5 C 0.2322(5) 0.44178(16) 0.4281(2) 0.0270(8) Uani 1 1 d .
H6A H 0.2226 0.4128 0.3893 0.032 Uiso 1 1 calc R
C6 C 0.2401(5) 0.49950(16) 0.4066(2) 0.0266(8) Uani 1 1 d .
C7 C 0.2355(6) 0.51829(17) 0.3217(2) 0.0283(8) Uani 1 1 d .

loop_
_atom_site_aniso_label
_atom_site_aniso_U_11
_atom_site_aniso_U_22
_atom_site_aniso_U_33
_atom_site_aniso_U_23
_atom_site_aniso_U_13
_atom_site_aniso_U_12
Li1 0.052(7) 0.107(11) 0.048(6) 0.003 0.015(6) 0.003
Li2 0.046(7) 0.101(11) 0.039(6) 0.000 0.010(6) 0.000
Li3 0.048(7) 0.102(11) 0.041(6) 0.000 0.013(6) 0.000
S1 0.0344(5) 0.0271(5) 0.0257(5) -0.0012(3) 0.0085(4) 0.0004(4)
O1W 0.040(2) 0.030(2) 0.034(2) 0.000 0.0142(18) 0.000
O1 0.0330(15) 0.0431(18) 0.060(2) 0.0117(15) 0.0060(15) 0.0074(13)
O2W 0.061(3) 0.033(2) 0.060(3) 0.000 0.027(2) 0.000
O2 0.071(2) 0.0363(17) 0.0300(15) -0.0122(12) 0.0101(15) -0.0100(15)
O3 0.0475(17) 0.0338(16) 0.0355(15) 0.0018(11) 0.0237(14) -0.0056(12)
O3W 0.0472(19) 0.048(2) 0.0360(16) 0.0024(13) 0.0005(15) -0.0137(14)
O4 0.0495(17) 0.0300(15) 0.0204(13) -0.0012(10) 0.0090(12) -0.0033(12)
O4W 0.066(4) 0.055(3) 0.095(4) 0.000 -0.008(3) 0.000
O5W 0.0523(19) 0.0407(18) 0.0344(16) -0.0005(13) 0.0135(15) 0.0023(14)
O5 0.0501(17) 0.0266(14) 0.0246(13) -0.0041(10) 0.0107(13) -0.0024(12)
O6W 0.092(4) 0.048(3) 0.044(3) 0.000 0.029(3) 0.000
O6 0.0507(18) 0.0352(16) 0.0267(14) 0.0042(11) 0.0096(13) 0.0119(13)
O7 0.0492(17) 0.0357(16) 0.0261(14) -0.0022(11) 0.0141(13) 0.0071(13)
O7W 0.0443(18) 0.0458(19) 0.0490(18) -0.0013(15) 0.0130(15) 0.0024(15)
C1 0.0257(18) 0.031(2) 0.0220(17) -0.0024(14) 0.0049(15) -0.0007(14)
C2 0.0258(18) 0.0300(19) 0.0205(17) -0.0007(14) 0.0058(15) -0.0001(14)
C3 0.0291(18) 0.0274(19) 0.0225(17) -0.0048(14) 0.0068(15) 0.0005(14)
C4 0.0286(18) 0.0274(19) 0.0270(19) -0.0019(14) 0.0068(16) 0.0021(15)
C5 0.0270(18) 0.0293(19) 0.0247(18) -0.0035(14) 0.0045(16) -0.0002(14)
C6 0.0272(18) 0.030(2) 0.0239(18) 0.0008(14) 0.0084(16) 0.0040(15)
C7 0.0268(18) 0.036(2) 0.0233(18) -0.0010(15) 0.0080(16) 0.0008(15)

loop_
_atom_type_symbol
_atom_type_description
_atom_type_scat_dispersion_real
_atom_type_scat_dispersion_imag
_atom_type_scat_source
C C 0.0033 0.0016 'International Tables Vol C Tables 4.2.6.8 and 6.1.1.4'
H H 0.0000 0.0000 'International Tables Vol C Tables 4.2.6.8 and 6.1.1.4'
Li Li -0.0003 0.0001 'International Tables Vol C Tables 4.2.6.8 and 6.1.1.4'
O O 0.0106 0.0060 'International Tables Vol C Tables 4.2.6.8 and 6.1.1.4'
S S 0.1246 0.1234 'International Tables Vol C Tables 4.2.6.8 and 6.1.1.4'

loop_
_geom_angle_atom_site_label_1
_geom_angle_atom_site_label_2
_geom_angle_atom_site_label_3
_geom_angle
_geom_angle_site_symmetry_1
_geom_angle_site_symmetry_3
O3 Li1 O1W 92.5(3) 6_565 .
O3 Li1 O4 86.8(3) 6_565 6_565
O1W Li1 O4 170.1(7) . 6_565
O3 Li1 O6 164.2(7) 6_565 .
O1W Li1 O6 88.3(3) . .
O4 Li1 O6 89.7(4) 6_565 .
O3 Li1 O6 111.0(5) 6_565 2
O1W Li1 O6 84.6(4) . 2
O4 Li1 O6 104.9(4) 6_565 2
O6 Li1 O6 84.9(3) . 2
O3 Li1 Li1 134.8(6) 6_565 2
O1W Li1 Li1 50.3(3) . 2
O4 Li1 Li1 134.5(3) 6_565 2
O6 Li1 Li1 55.2(3) . 2
O6 Li1 Li1 50.3(4) 2 2
O2W Li2 O7 124.1(3) . 2_655
O2W Li2 O7 124.1(3) . .
O7 Li2 O7 111.9(6) 2_655 .
O2W Li2 O5 89.6(3) . 6_565
O7 Li2 O5 97.9(2) 2_655 6_565
O7 Li2 O5 82.53(16) . 6_565
O2W Li2 O5 89.6(3) . 5_666
O7 Li2 O5 82.53(16) 2_655 5_666
O7 Li2 O5 97.9(2) . 5_666
O5 Li2 O5 179.3(5) 6_565 5_666
O5W Li3 O5W 179.5(9) 2 .
O5W Li3 O4W 90.3(4) 2 .
O5W Li3 O4W 90.3(4) . .
O5W Li3 O3W 94.15(18) 2 .
O5W Li3 O3W 85.69(17) . .
O4W Li3 O3W 108.2(4) . .
O5W Li3 O3W 85.69(17) 2 2
O5W Li3 O3W 94.15(18) . 2
O4W Li3 O3W 108.2(4) . 2
O3W Li3 O3W 143.6(8) . 2
O1 S1 O2 112.9(2) . .
O1 S1 O3 112.40(18) . .
O2 S1 O3 110.65(18) . .
O1 S1 C1 106.51(18) . .
O2 S1 C1 106.08(18) . .
O3 S1 C1 107.85(17) . .
Li1 O1W Li1 79.4(5) . 2
Li1 O1W H1W1 120(2) . .
Li1 O1W H1W1 113(2) 2 .
Li2 O2W H2W1 125.2(9) . .
S1 O3 Li1 128.6(3) . 6_566
Li3 O3W H3W2 119(4) . .
Li3 O3W H3W1 101(3) . .
H3W2 O3W H3W1 108(4) . .
C2 O4 Li1 130.4(4) . 6_566
C2 O4 H4O 109.5 . .
Li1 O4 H4O 106.7 6_566 .
Li3 O4W H4W1 125.7(9) . .
Li3 O5W H5W2 110(4) . .
Li3 O5W H5W1 114(3) . .
H5W2 O5W H5W1 108.7(17) . .
C3 O5 Li2 133.6(3) . 5_666
C3 O5 H5O 109.5 . .
Li2 O5 H5O 109.1 5_666 .
C7 O6 Li1 131.2(3) . .
C7 O6 Li1 124.6(3) . 2
Li1 O6 Li1 74.6(4) . 2
C7 O7 Li2 141.2(3) . .
H7W2 O7W H7W1 109.1(17) . .
C5 C1 C2 120.0(3) . .
C5 C1 S1 118.9(3) . .
C2 C1 S1 121.0(3) . .
O4 C2 C3 121.6(3) . .
O4 C2 C1 118.8(3) . .
C3 C2 C1 119.5(3) . .
O5 C3 C4 124.4(3) . .
O5 C3 C2 115.5(3) . .
C4 C3 C2 120.1(3) . .
C3 C4 C6 120.9(3) . .
C3 C4 H4A 119.6 . .
C6 C4 H4A 119.6 . .
C6 C5 C1 120.6(3) . .
C6 C5 H6A 119.7 . .
C1 C5 H6A 119.7 . .
C5 C6 C4 118.9(3) . .
C5 C6 C7 122.4(3) . .
C4 C6 C7 118.7(3) . .
O6 C7 O7 123.3(3) . .
O6 C7 C6 118.7(3) . .
O7 C7 C6 118.0(3) . .

loop_
_geom_bond_atom_site_label_1
_geom_bond_atom_site_label_2
_geom_bond_distance
_geom_bond_site_symmetry_2
Li1 O3 2.010(8) 6_565
Li1 O1W 2.015(8) .
Li1 O4 2.033(8) 6_565
Li1 O6 2.054(9) .
Li1 O6 2.192(12) 2
Li1 Li1 2.575(15) 2
Li2 O2W 1.900(13) .
Li2 O7 1.905(7) 2_655
Li2 O7 1.905(7) .
Li2 O5 2.608(3) 6_565
Li2 O5 2.608(3) 5_666
Li3 O5W 2.106(3) 2
Li3 O5W 2.106(3) .
Li3 O4W 2.143(16) .
Li3 O3W 2.150(6) .
Li3 O3W 2.150(6) 2
S1 O1 1.449(3) .
S1 O2 1.450(3) .
S1 O3 1.456(3) .
S1 C1 1.760(4) .
O1W Li1 2.015(8) 2
O1W H1W1 0.85(4) .
O2W H2W1 0.85(4) .
O3 Li1 2.010(8) 6_566
O3W H3W2 0.85(4) .
O3W H3W1 0.85(4) .
O4 C2 1.361(4) .
O4 Li1 2.033(9) 6_566
O4 H4O 0.8200 .
O4W H4W1 0.85(5) .
O5W H5W2 0.85(4) .
O5W H5W1 0.86(4) .
O5 C3 1.372(4) .
O5 Li2 2.608(3) 5_666
O5 H5O 0.8200 .
O6W H6W1 0.85(4) .
O6 C7 1.247(5) .
O6 Li1 2.192(12) 2
O7 C7 1.276(4) .
O7W H7W2 0.85(4) .
O7W H7W1 0.85(4) .
C1 C5 1.395(5) .
C1 C2 1.402(5) .
C2 C3 1.385(5) .
C3 C4 1.374(5) .
C4 C6 1.413(5) .
C4 H4A 0.9300 .
C5 C6 1.374(5) .
C5 H6A 0.9300 .
C6 C7 1.503(5) .

loop_
_geom_hbond_atom_site_label_D
_geom_hbond_atom_site_label_H
_geom_hbond_atom_site_label_A
_geom_hbond_distance_DH
_geom_hbond_distance_HA
_geom_hbond_distance_DA
_geom_hbond_angle_DHA
_geom_hbond_site_symmetry_A
O1W H1W1 O3W 0.85(4) 1.970(7) 2.820(4) 175.9(14) 3_455
O2W H2W1 O5W 0.85(4) 2.020(14) 2.858(4) 168(5) .
O3W H3W2 O7W 0.85(4) 2.005(19) 2.825(4) 161(4) 6_565
O3W H3W1 O1 0.85(4) 1.980(17) 2.814(4) 165(5) 8_455
O4 H4O O7 0.82 1.89 2.647(4) 152.3 6_566
O4 H4O O5 0.82 2.25 2.690(4) 114.2 .
O4W H4W1 O7 0.85(5) 2.47(3) 3.196(5) 144(4) .
O5W H5W2 O3 0.85(4) 2.20(2) 3.009(4) 158(4) 7_556
O5W H5W2 O1W 0.85(4) 2.53(3) 3.117(4) 127(4) 3_545
O5W H5W1 O2 0.86(4) 1.869(19) 2.693(4) 161(5) .
O5 H5O O7W 0.82 1.93 2.752(4) 179.9 .
O6W H6W1 O6 0.85(4) 2.29(4) 2.988(4) 140(5) 2_655
O7W H7W2 O1 0.85(4) 1.981(13) 2.827(4) 173(4) 5_666
O7W H7W1 O2 0.85(4) 2.20(3) 2.868(5) 136(4) 5_566

loop_
_geom_torsion_atom_site_label_1
_geom_torsion_atom_site_label_2
_geom_torsion_atom_site_label_3
_geom_torsion_atom_site_label_4
_geom_torsion
_geom_torsion_site_symmetry_1
_geom_torsion_site_symmetry_4
O3 Li1 O1W Li1 151.7(8) 6_565 2
O6 Li1 O1W Li1 -44.1(2) . 2
O6 Li1 O1W Li1 40.9(3) 2 2
O1 S1 O3 Li1 69.0(5) . 6_566
O2 S1 O3 Li1 -163.8(5) . 6_566
C1 S1 O3 Li1 -48.2(5) . 6_566
O3 Li1 O6 C7 -103.3(17) 6_565 .
O1W Li1 O6 C7 163.6(4) . .
O4 Li1 O6 C7 -26.2(7) 6_565 .
O6 Li1 O6 C7 78.8(5) 2 .
Li1 Li1 O6 C7 122.8(4) 2 .
O3 Li1 O6 Li1 133.8(15) 6_565 2
O1W Li1 O6 Li1 40.7(3) . 2
O4 Li1 O6 Li1 -149.0(5) 6_565 2
O6 Li1 O6 Li1 -44.0(4) 2 2
O2W Li2 O7 C7 117.9(5) . .
O7 Li2 O7 C7 -62.1(5) 2_655 .
O5 Li2 O7 C7 -157.6(4) 6_565 .
O5 Li2 O7 C7 23.0(7) 5_666 .
O1 S1 C1 C5 98.9(3) . .
O2 S1 C1 C5 -21.6(4) . .
O3 S1 C1 C5 -140.2(3) . .
O1 S1 C1 C2 -77.9(3) . .
O2 S1 C1 C2 161.6(3) . .
O3 S1 C1 C2 43.0(3) . .
Li1 O4 C2 C3 139.5(5) 6_566 .
Li1 O4 C2 C1 -41.8(6) 6_566 .
C5 C1 C2 O4 -178.5(3) . .
S1 C1 C2 O4 -1.8(5) . .
C5 C1 C2 C3 0.1(5) . .
S1 C1 C2 C3 176.9(3) . .
Li2 O5 C3 C4 -140.1(3) 5_666 .
Li2 O5 C3 C2 39.3(5) 5_666 .
O4 C2 C3 O5 0.7(5) . .
C1 C2 C3 O5 -178.0(3) . .
O4 C2 C3 C4 -180.0(3) . .
C1 C2 C3 C4 1.4(5) . .
O5 C3 C4 C6 177.1(3) . .
C2 C3 C4 C6 -2.2(6) . .
C2 C1 C5 C6 -0.9(6) . .
S1 C1 C5 C6 -177.7(3) . .
C1 C5 C6 C4 0.1(5) . .
C1 C5 C6 C7 179.5(3) . .
C3 C4 C6 C5 1.4(5) . .
C3 C4 C6 C7 -178.0(3) . .
Li1 O6 C7 O7 14.5(7) . .
Li1 O6 C7 O7 114.6(4) 2 .
Li1 O6 C7 C6 -165.6(5) . .
Li1 O6 C7 C6 -65.5(5) 2 .
Li2 O7 C7 O6 114.7(6) . .
Li2 O7 C7 C6 -65.2(7) . .
C5 C6 C7 O6 161.2(4) . .
C4 C6 C7 O6 -19.4(5) . .
C5 C6 C7 O7 -18.9(5) . .
C4 C6 C7 O7 160.5(4) . .
